data_7714959
loop_
_publ_author_name
'Stogniy, Marina Yu'
'Anufriev, Sergey A.'
'Bogdanova, Ekaterina V.'
'Gorodetskaya, Nadezhda A.'
'Anisimov, Alexei A.'
'Suponitsky, Kyrill Yu'
'Grishin, Ivan D.'
'Sivaev, Igor B.'

_publ_section_title
;
 Charge-compensated <i>nido</i>-carborane derivatives in the synthesis of
 iron(II) bis(dicarbollide) complexes.
;
_journal_issue 7
_journal_name_full 'Dalton transactions (Cambridge, England : 2003)'
_journal_page_first 3363
_journal_page_last 3376
_journal_paper_doi 10.1039/d3dt03549b
_journal_volume 53
_journal_year 2024
_chemical_absolute_configuration ad
_chemical_formula_moiety 'C12 H40 B18 Fe O2'
_chemical_formula_sum 'C12 H40 B18 Fe O2'
_chemical_formula_weight 466.87
_space_group_crystal_system monoclinic
_space_group_IT_number 9
_space_group_name_Hall 'C -2yc'
_space_group_name_H-M_alt 'C 1 c 1'
_atom_sites_solution_hydrogens geom
_atom_sites_solution_primary direct
_atom_sites_solution_secondary difmap
_audit_creation_method SHELXL-2014/6
_audit_update_record
;
2023-07-01 deposited with the CCDC.	2024-01-05 downloaded from the CCDC.
;
_cell_angle_alpha 90
_cell_angle_beta 93.0356(18)
_cell_angle_gamma 90
_cell_formula_units_Z 4
_cell_length_a 13.5862(8)
_cell_length_b 19.2934(11)
_cell_length_c 9.7040(5)
_cell_measurement_reflns_used 3163
_cell_measurement_temperature 120(2)
_cell_measurement_theta_max 25.94
_cell_measurement_theta_min 2.73
_cell_volume 2540.1(2)
_computing_cell_refinement 'SAINT (Bruker, 2014)'
_computing_data_collection 'APEX (Bruker, 2014)'
_computing_data_reduction 'SAINT (Bruker, 2014)'
_computing_molecular_graphics 'SHELXL-2014/6 (Sheldrick, 2014)'
_computing_publication_material 'SHELXL-2014/6 (Sheldrick, 2014) and PLATON (Spek, 2009)'
_computing_structure_refinement 'SHELXL-2014/6 (Sheldrick, 2014)'
_computing_structure_solution 'SHELXL-2014/6 (Sheldrick, 2014)'
_diffrn_ambient_temperature 120(2)
_diffrn_measured_fraction_theta_full 0.999
_diffrn_measured_fraction_theta_max 0.997
_diffrn_measurement_device_type 'Bruker APEX-II CCD'
_diffrn_measurement_method '\f and \w scans'
_diffrn_radiation_type MoK\a
_diffrn_radiation_wavelength 0.71073
_diffrn_reflns_av_R_equivalents 0.0807
_diffrn_reflns_av_unetI/netI 0.0652
_diffrn_reflns_Laue_measured_fraction_full 0.999
_diffrn_reflns_Laue_measured_fraction_max 0.997
_diffrn_reflns_number 2773
_diffrn_reflns_point_group_measured_fraction_full 0.501
_diffrn_reflns_point_group_measured_fraction_max 0.500
_diffrn_reflns_theta_full 25.242
_diffrn_reflns_theta_max 27.019
_diffrn_reflns_theta_min 2.730
_diffrn_source 'sealed tube'
_exptl_absorpt_coefficient_mu 0.604
_exptl_absorpt_correction_T_max 0.982
_exptl_absorpt_correction_T_min 0.891
_exptl_absorpt_correction_type multi-scan
_exptl_absorpt_process_details 'SADABS-2014/5 (Bruker,2014/5)'
_exptl_crystal_colour red
_exptl_crystal_density_diffrn 1.221
_exptl_crystal_description plate
_exptl_crystal_F_000 976
_exptl_crystal_size_max 0.24
_exptl_crystal_size_mid 0.12
_exptl_crystal_size_min 0.03
_refine_diff_density_max 0.336
_refine_diff_density_min -0.524
_refine_diff_density_rms 0.060
_refine_ls_abs_structure_details
;
No quotients, so Flack parameter determined by classical intensity fit
;
_refine_ls_abs_structure_Flack 0.06(2)
_refine_ls_extinction_method none
_refine_ls_goodness_of_fit_ref 0.987
_refine_ls_hydrogen_treatment constr
_refine_ls_matrix_type full
_refine_ls_number_parameters 302
_refine_ls_number_reflns 2773
_refine_ls_number_restraints 2
_refine_ls_restrained_S_all 0.987
_refine_ls_R_factor_all 0.0640
_refine_ls_R_factor_gt 0.0397
_refine_ls_shift/su_max 0.000
_refine_ls_shift/su_mean 0.000
_refine_ls_structure_factor_coef Fsqd
_refine_ls_weighting_details 'w=1/[\s^2^(Fo^2^)+(0.0512P)^2^] where P=(Fo^2^+2Fc^2^)/3'
_refine_ls_weighting_scheme calc
_refine_ls_wR_factor_gt 0.0843
_refine_ls_wR_factor_ref 0.0899
_reflns_Friedel_coverage 0.000
_reflns_Friedel_fraction_full 0.000
_reflns_Friedel_fraction_max 0.000
_reflns_number_gt 2111
_reflns_number_total 2773
_reflns_threshold_expression 'I > 2\s(I)'
_cod_data_source_file d3dt03549b2.cif
_cod_data_source_block st20
_cod_depositor_comments 'Adding full bibliography for 7714955--7714960.cif.'
_cod_original_sg_symbol_H-M 'C c'
_cod_database_code 7714959
_shelx_space_group_comment
;
The symmetry employed for this shelxl refinement is uniquely defined
by the following loop, which should always be used as a source of
symmetry information in preference to the above space-group names.
They are only intended as comments.
;
_shelxl_version_number 2014/6

loop_
_space_group_symop_operation_xyz
'x, y, z'
'x, -y, z+1/2'
'x+1/2, y+1/2, z'
'x+1/2, -y+1/2, z+1/2'

loop_
_atom_site_label
_atom_site_type_symbol
_atom_site_fract_x
_atom_site_fract_y
_atom_site_fract_z
_atom_site_U_iso_or_equiv
_atom_site_adp_type
_atom_site_occupancy
_atom_site_site_symmetry_order
_atom_site_calc_flag
_atom_site_refinement_flags_posn
_atom_site_refinement_flags_adp
_atom_site_refinement_flags_occupancy
_atom_site_disorder_assembly
_atom_site_disorder_group
Fe1 Fe 0.92471(7) 0.25179(3) 0.54198(8) 0.01884(13) Uani 1 1 d . . . . .
O1 O 1.05342(19) 0.37848(14) 0.4594(3) 0.0229(6) Uani 1 1 d . . . . .
C1 C 0.8185(3) 0.2926(2) 0.6600(5) 0.0257(11) Uani 1 1 d . . . . .
H1 H 0.7504 0.2611 0.6366 0.031 Uiso 1 1 calc R U . . .
C2 C 0.9123(5) 0.2609(2) 0.7517(6) 0.0240(13) Uani 1 1 d . . . . .
H2 H 0.9122 0.2069 0.7944 0.029 Uiso 1 1 calc R U . . .
C3 C 1.1615(3) 0.3804(2) 0.4896(4) 0.0320(10) Uani 1 1 d . . . . .
H3A H 1.1947 0.3581 0.4127 0.038 Uiso 1 1 calc R U . . .
H3B H 1.1778 0.3532 0.5744 0.038 Uiso 1 1 calc R U . . .
C4 C 1.1999(4) 0.4524(3) 0.5088(5) 0.0462(13) Uani 1 1 d . . . . .
H4A H 1.2693 0.4508 0.5418 0.069 Uiso 1 1 calc R U . . .
H4B H 1.1615 0.4767 0.5767 0.069 Uiso 1 1 calc R U . . .
H4C H 1.1941 0.4772 0.4206 0.069 Uiso 1 1 calc R U . . .
C5 C 1.0161(3) 0.4204(2) 0.3415(4) 0.0286(10) Uani 1 1 d . . . . .
H5B H 1.0310 0.4699 0.3598 0.034 Uiso 1 1 calc R U . . .
H5C H 0.9436 0.4152 0.3301 0.034 Uiso 1 1 calc R U . . .
C6 C 1.0621(4) 0.3984(3) 0.2102(4) 0.0412(12) Uani 1 1 d . . . . .
H6A H 1.0306 0.4235 0.1319 0.062 Uiso 1 1 calc R U . . .
H6B H 1.0528 0.3485 0.1966 0.062 Uiso 1 1 calc R U . . .
H6C H 1.1327 0.4091 0.2169 0.062 Uiso 1 1 calc R U . . .
B4 B 0.8537(4) 0.3507(3) 0.5383(6) 0.0215(14) Uani 1 1 d . . . . .
H4 H 0.8153 0.3616 0.4357 0.026 Uiso 1 1 calc R U . . .
B5 B 0.8021(4) 0.3788(3) 0.6939(6) 0.0313(14) Uani 1 1 d . . . . .
H5 H 0.7291 0.4058 0.6902 0.038 Uiso 1 1 calc R U . . .
B6 B 0.8366(4) 0.3202(3) 0.8296(6) 0.0331(14) Uani 1 1 d . . . . .
H6 H 0.7872 0.3080 0.9152 0.040 Uiso 1 1 calc R U . . .
B7 B 1.0211(4) 0.2931(3) 0.6999(5) 0.0221(12) Uani 1 1 d . . . . .
H7 H 1.0942 0.2661 0.7044 0.027 Uiso 1 1 calc R U . . .
B8 B 0.9827(4) 0.3525(3) 0.5688(5) 0.0195(14) Uani 1 1 d . . . . .
B9 B 0.9091(4) 0.4199(3) 0.6399(6) 0.0271(13) Uani 1 1 d . . . . .
H9 H 0.9093 0.4747 0.6017 0.032 Uiso 1 1 calc R U . . .
B10 B 0.8972(4) 0.4000(3) 0.8178(6) 0.0320(14) Uani 1 1 d . . . . .
H10 H 0.8885 0.4418 0.8964 0.038 Uiso 1 1 calc R U . . .
B11 B 0.9652(4) 0.3230(3) 0.8550(5) 0.0290(13) Uani 1 1 d . . . . .
H11 H 1.0016 0.3131 0.9594 0.035 Uiso 1 1 calc R U . . .
B12 B 1.0106(4) 0.3842(3) 0.7405(5) 0.0258(12) Uani 1 1 d . . . . .
H12 H 1.0777 0.4160 0.7686 0.031 Uiso 1 1 calc R U . . .
O1A O 1.05893(19) 0.13030(14) 0.6609(3) 0.0215(6) Uani 1 1 d . . . . .
C1A C 0.8307(3) 0.2076(3) 0.3986(5) 0.0276(12) Uani 1 1 d . . . . .
H1A H 0.7591 0.2362 0.4020 0.033 Uiso 1 1 calc R U . . .
C2A C 0.9263(5) 0.2433(2) 0.3375(6) 0.0275(15) Uani 1 1 d . . . . .
H2A H 0.9241 0.2977 0.2976 0.033 Uiso 1 1 calc R U . . .
C3A C 1.1669(3) 0.1347(2) 0.6579(4) 0.0301(10) Uani 1 1 d . . . . .
H3AA H 1.1932 0.1570 0.7440 0.036 Uiso 1 1 calc R U . . .
H3AB H 1.1841 0.1646 0.5797 0.036 Uiso 1 1 calc R U . . .
C4A C 1.2154(4) 0.0654(2) 0.6435(5) 0.0483(14) Uani 1 1 d . . . . .
H4AA H 1.2848 0.0720 0.6238 0.072 Uiso 1 1 calc R U . . .
H4AB H 1.1819 0.0397 0.5676 0.072 Uiso 1 1 calc R U . . .
H4AC H 1.2111 0.0393 0.7295 0.072 Uiso 1 1 calc R U . . .
C5A C 1.0203(3) 0.0831(2) 0.7656(4) 0.0321(10) Uani 1 1 d . . . . .
H5AA H 1.0407 0.0349 0.7467 0.039 Uiso 1 1 calc R U . . .
H5AB H 0.9474 0.0848 0.7608 0.039 Uiso 1 1 calc R U . . .
C6A C 1.0591(4) 0.1043(3) 0.9071(4) 0.0445(13) Uani 1 1 d . . . . .
H6AA H 1.0287 0.0756 0.9764 0.067 Uiso 1 1 calc R U . . .
H6AB H 1.0433 0.1531 0.9226 0.067 Uiso 1 1 calc R U . . .
H6AC H 1.1308 0.0980 0.9145 0.067 Uiso 1 1 calc R U . . .
B4A B 0.8615(5) 0.1514(3) 0.5290(6) 0.0241(15) Uani 1 1 d . . . . .
H4D H 0.8176 0.1390 0.6203 0.029 Uiso 1 1 calc R U . . .
B5A B 0.8222(5) 0.1212(3) 0.3604(6) 0.0316(14) Uani 1 1 d . . . . .
H5A H 0.7519 0.0914 0.3439 0.038 Uiso 1 1 calc R U . . .
B6A B 0.8625(4) 0.1815(3) 0.2376(6) 0.0330(14) Uani 1 1 d . . . . .
H6D H 0.8189 0.1922 0.1387 0.040 Uiso 1 1 calc R U . . .
B7A B 1.0336(4) 0.2150(3) 0.4162(5) 0.0233(12) Uani 1 1 d . . . . .
H7A H 1.1044 0.2444 0.4320 0.028 Uiso 1 1 calc R U . . .
B8A B 0.9921(4) 0.1541(3) 0.5343(5) 0.0210(14) Uani 1 1 d . . . . .
B9A B 0.9286(4) 0.0857(3) 0.4432(6) 0.0261(13) Uani 1 1 d . . . . .
H9A H 0.9304 0.0309 0.4815 0.031 Uiso 1 1 calc R U . . .
B10A B 0.9270(5) 0.1048(3) 0.2640(6) 0.0331(14) Uani 1 1 d . . . . .
H10A H 0.9268 0.0633 0.1831 0.040 Uiso 1 1 calc R U . . .
B11A B 0.9906(4) 0.1843(3) 0.2484(5) 0.0308(13) Uani 1 1 d . . . . .
H11A H 1.0327 0.1967 0.1554 0.037 Uiso 1 1 calc R U . . .
B12A B 1.0333(4) 0.1239(3) 0.3722(6) 0.0270(13) Uani 1 1 d . . . . .
H12A H 1.1036 0.0945 0.3623 0.032 Uiso 1 1 calc R U . . .

loop_
_atom_site_aniso_label
_atom_site_aniso_U_11
_atom_site_aniso_U_22
_atom_site_aniso_U_33
_atom_site_aniso_U_23
_atom_site_aniso_U_13
_atom_site_aniso_U_12
Fe1 0.0191(2) 0.0143(2) 0.0229(2) -0.0014(2) -0.00004(14) -0.0002(2)
O1 0.0193(16) 0.0189(15) 0.0301(16) 0.0065(12) -0.0022(11) -0.0020(12)
C1 0.017(3) 0.023(3) 0.037(3) -0.004(2) 0.0038(19) -0.002(2)
C2 0.032(3) 0.019(3) 0.021(3) -0.002(2) 0.006(2) 0.001(2)
C3 0.022(2) 0.028(3) 0.046(3) 0.0113(19) -0.0013(18) -0.0003(19)
C4 0.042(3) 0.038(3) 0.058(3) 0.010(2) -0.005(2) -0.016(2)
C5 0.032(3) 0.021(2) 0.032(2) 0.0120(18) -0.0017(17) 0.0060(19)
C6 0.051(3) 0.042(3) 0.031(3) 0.004(2) 0.002(2) -0.003(2)
B4 0.012(3) 0.018(3) 0.034(3) -0.002(2) 0.000(2) 0.000(2)
B5 0.032(3) 0.028(3) 0.035(3) 0.000(3) 0.004(2) 0.004(3)
B6 0.039(4) 0.024(3) 0.038(3) -0.008(2) 0.017(2) -0.001(2)
B7 0.025(3) 0.016(3) 0.025(3) -0.002(2) -0.003(2) -0.005(2)
B8 0.017(3) 0.022(3) 0.019(3) 0.004(2) 0.003(2) 0.000(3)
B9 0.029(3) 0.021(3) 0.031(3) -0.002(2) 0.002(2) 0.004(2)
B10 0.042(4) 0.026(3) 0.029(3) -0.006(2) 0.010(2) 0.001(2)
B11 0.046(3) 0.024(3) 0.017(3) -0.006(2) 0.004(2) -0.001(2)
B12 0.033(3) 0.019(3) 0.025(3) -0.008(2) 0.000(2) -0.002(2)
O1A 0.0223(16) 0.0178(15) 0.0241(15) 0.0049(11) 0.0002(11) 0.0014(12)
C1A 0.023(3) 0.025(3) 0.035(3) 0.002(2) -0.002(2) 0.004(2)
C2A 0.028(3) 0.020(3) 0.034(3) 0.004(2) -0.003(2) -0.004(2)
C3A 0.023(2) 0.033(3) 0.033(2) 0.0060(18) -0.0002(17) 0.004(2)
C4A 0.050(3) 0.049(3) 0.046(3) -0.004(2) 0.000(2) 0.028(3)
C5A 0.039(3) 0.025(2) 0.033(2) 0.0120(19) -0.0004(18) -0.008(2)
C6A 0.051(3) 0.058(4) 0.025(2) 0.008(2) 0.004(2) -0.013(3)
B4A 0.023(3) 0.016(3) 0.033(4) -0.004(2) -0.004(2) -0.001(3)
B5A 0.039(4) 0.020(3) 0.035(3) -0.001(2) -0.004(2) -0.008(3)
B6A 0.044(4) 0.019(3) 0.034(3) -0.001(2) -0.011(2) -0.006(3)
B7A 0.030(3) 0.014(3) 0.025(3) 0.002(2) 0.002(2) -0.002(2)
B8A 0.025(4) 0.020(3) 0.018(3) 0.003(2) -0.001(2) 0.001(3)
B9A 0.034(3) 0.014(3) 0.030(3) -0.002(2) 0.003(2) -0.002(2)
B10A 0.051(4) 0.017(3) 0.030(3) -0.008(2) -0.007(2) -0.003(3)
B11A 0.045(3) 0.025(3) 0.023(3) 0.001(2) 0.001(2) -0.001(3)
B12A 0.033(3) 0.018(3) 0.030(3) -0.004(2) 0.004(2) 0.003(2)

loop_
_atom_type_symbol
_atom_type_description
_atom_type_scat_dispersion_real
_atom_type_scat_dispersion_imag
_atom_type_scat_source
C C 0.0033 0.0016 'International Tables Vol C Tables 4.2.6.8 and 6.1.1.4'
H H 0.0000 0.0000 'International Tables Vol C Tables 4.2.6.8 and 6.1.1.4'
B B 0.0013 0.0007 'International Tables Vol C Tables 4.2.6.8 and 6.1.1.4'
O O 0.0106 0.0060 'International Tables Vol C Tables 4.2.6.8 and 6.1.1.4'
Fe Fe 0.3463 0.8444 'International Tables Vol C Tables 4.2.6.8 and 6.1.1.4'

loop_
_geom_angle_atom_site_label_1
_geom_angle_atom_site_label_2
_geom_angle_atom_site_label_3
_geom_angle
_geom_angle_site_symmetry_1
_geom_angle_site_symmetry_3
_geom_angle_publ_flag
C2A Fe1 C1A 47.2(2) . . ?
C2A Fe1 C1 129.3(2) . . ?
C1A Fe1 C1 96.2(2) . . ?
C2A Fe1 C2 175.9(3) . . ?
C1A Fe1 C2 129.3(2) . . ?
C1 Fe1 C2 46.9(2) . . ?
C2A Fe1 B7A 49.1(2) . . ?
C1A Fe1 B7A 84.0(2) . . ?
C1 Fe1 B7A 177.1(2) . . ?
C2 Fe1 B7A 134.7(2) . . ?
C2A Fe1 B8A 82.1(2) . . ?
C1A Fe1 B8A 81.8(2) . . ?
C1 Fe1 B8A 133.4(2) . . ?
C2 Fe1 B8A 99.8(2) . . ?
B7A Fe1 B8A 49.5(2) . . ?
C2A Fe1 B8 100.11(19) . . ?
C1A Fe1 B8 133.7(2) . . ?
C1 Fe1 B8 81.2(2) . . ?
C2 Fe1 B8 81.3(2) . . ?
B7A Fe1 B8 96.5(2) . . ?
B8A Fe1 B8 132.2(2) . . ?
C2A Fe1 B7 135.5(2) . . ?
C1A Fe1 B7 176.6(2) . . ?
C1 Fe1 B7 83.0(2) . . ?
C2 Fe1 B7 48.1(2) . . ?
B7A Fe1 B7 96.9(2) . . ?
B8A Fe1 B7 96.3(2) . . ?
B8 Fe1 B7 49.5(2) . . ?
C2A Fe1 B4A 83.8(2) . . ?
C1A Fe1 B4A 48.4(2) . . ?
C1 Fe1 B4A 95.1(2) . . ?
C2 Fe1 B4A 94.7(2) . . ?
B7A Fe1 B4A 87.2(2) . . ?
B8A Fe1 B4A 49.68(19) . . ?
B8 Fe1 B4A 175.8(3) . . ?
B7 Fe1 B4A 128.3(2) . . ?
C2A Fe1 B4 94.9(2) . . ?
C1A Fe1 B4 95.6(2) . . ?
C1 Fe1 B4 48.3(2) . . ?
C2 Fe1 B4 83.1(2) . . ?
B7A Fe1 B4 128.8(2) . . ?
B8A Fe1 B4 176.9(3) . . ?
B8 Fe1 B4 49.05(18) . . ?
B7 Fe1 B4 86.4(2) . . ?
B4A Fe1 B4 129.3(3) . . ?
C5 O1 C3 116.0(3) . . ?
C5 O1 B8 120.7(3) . . ?
C3 O1 B8 121.0(3) . . ?
C2 C1 B5 111.4(4) . . ?
C2 C1 B4 112.4(4) . . ?
B5 C1 B4 62.7(3) . . ?
C2 C1 B6 62.0(3) . . ?
B5 C1 B6 62.2(3) . . ?
B4 C1 B6 115.0(4) . . ?
C2 C1 Fe1 66.9(2) . . ?
B5 C1 Fe1 125.7(3) . . ?
B4 C1 Fe1 68.6(3) . . ?
B6 C1 Fe1 125.5(3) . . ?
C2 C1 H1 121.2 . . ?
B5 C1 H1 117.0 . . ?
B4 C1 H1 118.3 . . ?
B6 C1 H1 115.7 . . ?
Fe1 C1 H1 106.0 . . ?
C1 C2 B11 110.5(4) . . ?
C1 C2 B7 111.5(4) . . ?
B11 C2 B7 64.5(3) . . ?
C1 C2 B6 61.8(3) . . ?
B11 C2 B6 61.3(3) . . ?
B7 C2 B6 115.5(4) . . ?
C1 C2 Fe1 66.2(3) . . ?
B11 C2 Fe1 126.1(4) . . ?
B7 C2 Fe1 67.7(3) . . ?
B6 C2 Fe1 124.6(4) . . ?
C1 C2 H2 122.2 . . ?
B11 C2 H2 116.5 . . ?
B7 C2 H2 117.7 . . ?
B6 C2 H2 116.0 . . ?
Fe1 C2 H2 106.7 . . ?
O1 C3 C4 112.5(4) . . ?
O1 C3 H3A 109.1 . . ?
C4 C3 H3A 109.1 . . ?
O1 C3 H3B 109.1 . . ?
C4 C3 H3B 109.1 . . ?
H3A C3 H3B 107.8 . . ?
C3 C4 H4A 109.5 . . ?
C3 C4 H4B 109.5 . . ?
H4A C4 H4B 109.5 . . ?
C3 C4 H4C 109.5 . . ?
H4A C4 H4C 109.5 . . ?
H4B C4 H4C 109.5 . . ?
O1 C5 C6 111.2(4) . . ?
O1 C5 H5B 109.4 . . ?
C6 C5 H5B 109.4 . . ?
O1 C5 H5C 109.4 . . ?
C6 C5 H5C 109.4 . . ?
H5B C5 H5C 108.0 . . ?
C5 C6 H6A 109.5 . . ?
C5 C6 H6B 109.5 . . ?
H6A C6 H6B 109.5 . . ?
C5 C6 H6C 109.5 . . ?
H6A C6 H6C 109.5 . . ?
H6B C6 H6C 109.5 . . ?
C1 B4 B8 102.1(4) . . ?
C1 B4 B5 58.6(3) . . ?
B8 B4 B5 106.5(4) . . ?
C1 B4 B9 103.4(4) . . ?
B8 B4 B9 60.7(3) . . ?
B5 B4 B9 58.8(3) . . ?
C1 B4 Fe1 63.1(3) . . ?
B8 B4 Fe1 64.6(3) . . ?
B5 B4 Fe1 117.1(4) . . ?
B9 B4 Fe1 118.6(4) . . ?
C1 B4 H4 126.9 . . ?
B8 B4 H4 124.0 . . ?
B5 B4 H4 120.6 . . ?
B9 B4 H4 120.6 . . ?
Fe1 B4 H4 111.8 . . ?
C1 B5 B9 105.3(4) . . ?
C1 B5 B10 105.0(4) . . ?
B9 B5 B10 60.8(3) . . ?
C1 B5 B6 59.5(3) . . ?
B9 B5 B6 108.5(4) . . ?
B10 B5 B6 59.3(3) . . ?
C1 B5 B4 58.7(3) . . ?
B9 B5 B4 61.1(3) . . ?
B10 B5 B4 109.9(4) . . ?
B6 B5 B4 109.4(4) . . ?
C1 B5 H5 124.7 . . ?
B9 B5 H5 121.7 . . ?
B10 B5 H5 121.9 . . ?
B6 B5 H5 121.1 . . ?
B4 B5 H5 120.2 . . ?
C1 B6 C2 56.2(3) . . ?
C1 B6 B11 103.5(4) . . ?
C2 B6 B11 58.2(3) . . ?
C1 B6 B10 104.6(4) . . ?
C2 B6 B10 105.0(4) . . ?
B11 B6 B10 60.9(3) . . ?
C1 B6 B5 58.3(3) . . ?
C2 B6 B5 103.6(4) . . ?
B11 B6 B5 107.8(4) . . ?
B10 B6 B5 60.0(3) . . ?
C1 B6 H6 125.4 . . ?
C2 B6 H6 125.1 . . ?
B11 B6 H6 122.3 . . ?
B10 B6 H6 122.3 . . ?
B5 B6 H6 122.5 . . ?
C2 B7 B8 102.7(4) . . ?
C2 B7 B12 102.1(4) . . ?
B8 B7 B12 60.2(3) . . ?
C2 B7 B11 57.6(3) . . ?
B8 B7 B11 105.6(4) . . ?
B12 B7 B11 57.9(3) . . ?
C2 B7 Fe1 64.1(2) . . ?
B8 B7 Fe1 64.9(3) . . ?
B12 B7 Fe1 118.0(3) . . ?
B11 B7 Fe1 116.7(3) . . ?
C2 B7 H7 126.9 . . ?
B8 B7 H7 123.8 . . ?
B12 B7 H7 121.6 . . ?
B11 B7 H7 121.6 . . ?
Fe1 B7 H7 111.5 . . ?
O1 B8 B4 122.5(4) . . ?
O1 B8 B7 122.1(4) . . ?
B4 B8 B7 111.1(4) . . ?
O1 B8 B12 114.6(4) . . ?
B4 B8 B12 108.8(4) . . ?
B7 B8 B12 61.0(3) . . ?
O1 B8 B9 113.9(4) . . ?
B4 B8 B9 60.7(3) . . ?
B7 B8 B9 110.0(4) . . ?
B12 B8 B9 59.5(3) . . ?
O1 B8 Fe1 117.0(3) . . ?
B4 B8 Fe1 66.3(3) . . ?
B7 B8 Fe1 65.6(3) . . ?
B12 B8 Fe1 119.2(3) . . ?
B9 B8 Fe1 120.1(3) . . ?
B5 B9 B10 59.7(3) . . ?
B5 B9 B12 106.8(4) . . ?
B10 B9 B12 59.7(3) . . ?
B5 B9 B8 105.8(4) . . ?
B10 B9 B8 107.2(4) . . ?
B12 B9 B8 60.1(3) . . ?
B5 B9 B4 60.1(3) . . ?
B10 B9 B4 108.2(4) . . ?
B12 B9 B4 107.5(4) . . ?
B8 B9 B4 58.6(3) . . ?
B5 B9 H9 122.7 . . ?
B10 B9 H9 121.7 . . ?
B12 B9 H9 122.0 . . ?
B8 B9 H9 123.0 . . ?
B4 B9 H9 121.8 . . ?
B6 B10 B5 60.8(3) . . ?
B6 B10 B12 107.3(4) . . ?
B5 B10 B12 107.0(4) . . ?
B6 B10 B11 59.5(3) . . ?
B5 B10 B11 107.4(4) . . ?
B12 B10 B11 59.3(3) . . ?
B6 B10 B9 108.6(4) . . ?
B5 B10 B9 59.4(3) . . ?
B12 B10 B9 60.2(3) . . ?
B11 B10 B9 107.7(4) . . ?
B6 B10 H10 121.4 . . ?
B5 B10 H10 122.1 . . ?
B12 B10 H10 122.4 . . ?
B11 B10 H10 122.3 . . ?
B9 B10 H10 121.5 . . ?
C2 B11 B6 60.5(3) . . ?
C2 B11 B12 104.7(4) . . ?
B6 B11 B12 108.2(4) . . ?
C2 B11 B10 105.7(4) . . ?
B6 B11 B10 59.6(3) . . ?
B12 B11 B10 60.4(3) . . ?
C2 B11 B7 57.9(3) . . ?
B6 B11 B7 109.3(4) . . ?
B12 B11 B7 60.8(3) . . ?
B10 B11 B7 109.5(4) . . ?
C2 B11 H11 124.5 . . ?
B6 B11 H11 120.8 . . ?
B12 B11 H11 122.3 . . ?
B10 B11 H11 121.8 . . ?
B7 B11 H11 120.7 . . ?
B11 B12 B10 60.4(3) . . ?
B11 B12 B9 108.5(4) . . ?
B10 B12 B9 60.1(3) . . ?
B11 B12 B8 107.1(4) . . ?
B10 B12 B8 107.7(4) . . ?
B9 B12 B8 60.4(3) . . ?
B11 B12 B7 61.2(3) . . ?
B10 B12 B7 109.8(4) . . ?
B9 B12 B7 108.9(4) . . ?
B8 B12 B7 58.8(3) . . ?
B11 B12 H12 121.5 . . ?
B10 B12 H12 121.1 . . ?
B9 B12 H12 121.2 . . ?
B8 B12 H12 122.8 . . ?
B7 B12 H12 120.8 . . ?
C3A O1A C5A 116.0(3) . . ?
C3A O1A B8A 120.5(3) . . ?
C5A O1A B8A 120.6(3) . . ?
C2A C1A B4A 112.0(4) . . ?
C2A C1A B5A 112.6(4) . . ?
B4A C1A B5A 63.3(3) . . ?
C2A C1A B6A 62.9(3) . . ?
B4A C1A B6A 115.2(4) . . ?
B5A C1A B6A 62.3(3) . . ?
C2A C1A Fe1 65.3(3) . . ?
B4A C1A Fe1 68.7(3) . . ?
B5A C1A Fe1 126.3(3) . . ?
B6A C1A Fe1 124.6(3) . . ?
C2A C1A H1A 121.3 . . ?
B4A C1A H1A 118.1 . . ?
B5A C1A H1A 115.9 . . ?
B6A C1A H1A 115.6 . . ?
Fe1 C1A H1A 106.8 . . ?
C1A C2A B11A 110.4(4) . . ?
C1A C2A B7A 112.8(4) . . ?
B11A C2A B7A 64.0(3) . . ?
C1A C2A B6A 61.6(3) . . ?
B11A C2A B6A 60.8(3) . . ?
B7A C2A B6A 114.9(4) . . ?
C1A C2A Fe1 67.5(3) . . ?
B11A C2A Fe1 126.5(4) . . ?
B7A C2A Fe1 68.5(3) . . ?
B6A C2A Fe1 125.5(4) . . ?
C1A C2A H2A 121.4 . . ?
B11A C2A H2A 117.2 . . ?
B7A C2A H2A 117.6 . . ?
B6A C2A H2A 116.5 . . ?
Fe1 C2A H2A 105.4 . . ?
O1A C3A C4A 113.2(4) . . ?
O1A C3A H3AA 108.9 . . ?
C4A C3A H3AA 108.9 . . ?
O1A C3A H3AB 108.9 . . ?
C4A C3A H3AB 108.9 . . ?
H3AA C3A H3AB 107.8 . . ?
C3A C4A H4AA 109.5 . . ?
C3A C4A H4AB 109.5 . . ?
H4AA C4A H4AB 109.5 . . ?
C3A C4A H4AC 109.5 . . ?
H4AA C4A H4AC 109.5 . . ?
H4AB C4A H4AC 109.5 . . ?
O1A C5A C6A 109.9(4) . . ?
O1A C5A H5AA 109.7 . . ?
C6A C5A H5AA 109.7 . . ?
O1A C5A H5AB 109.7 . . ?
C6A C5A H5AB 109.7 . . ?
H5AA C5A H5AB 108.2 . . ?
C5A C6A H6AA 109.5 . . ?
C5A C6A H6AB 109.5 . . ?
H6AA C6A H6AB 109.5 . . ?
C5A C6A H6AC 109.5 . . ?
H6AA C6A H6AC 109.5 . . ?
H6AB C6A H6AC 109.5 . . ?
C1A B4A B8A 102.1(5) . . ?
C1A B4A B5A 58.6(3) . . ?
B8A B4A B5A 106.6(4) . . ?
C1A B4A B9A 102.5(4) . . ?
B8A B4A B9A 60.1(4) . . ?
B5A B4A B9A 58.7(3) . . ?
C1A B4A Fe1 62.9(3) . . ?
B8A B4A Fe1 64.5(3) . . ?
B5A B4A Fe1 116.8(4) . . ?
B9A B4A Fe1 117.4(4) . . ?
C1A B4A H4D 127.1 . . ?
B8A B4A H4D 123.9 . . ?
B5A B4A H4D 120.5 . . ?
B9A B4A H4D 121.5 . . ?
Fe1 B4A H4D 112.3 . . ?
C1A B5A B9A 103.7(4) . . ?
C1A B5A B6A 59.1(3) . . ?
B9A B5A B6A 106.7(4) . . ?
C1A B5A B10A 104.0(4) . . ?
B9A B5A B10A 60.5(3) . . ?
B6A B5A B10A 58.5(3) . . ?
C1A B5A B4A 58.1(3) . . ?
B9A B5A B4A 60.7(3) . . ?
B6A B5A B4A 108.2(4) . . ?
B10A B5A B4A 109.4(4) . . ?
C1A B5A H5A 125.4 . . ?
B9A B5A H5A 122.7 . . ?
B6A B5A H5A 122.2 . . ?
B10A B5A H5A 122.3 . . ?
B4A B5A H5A 120.6 . . ?
C1A B6A B10A 105.4(4) . . ?
C1A B6A C2A 55.5(3) . . ?
B10A B6A C2A 105.7(4) . . ?
C1A B6A B11A 103.6(4) . . ?
B10A B6A B11A 61.4(3) . . ?
C2A B6A B11A 58.5(3) . . ?
C1A B6A B5A 58.6(3) . . ?
B10A B6A B5A 60.8(3) . . ?
C2A B6A B5A 103.7(4) . . ?
B11A B6A B5A 108.9(4) . . ?
C1A B6A H6D 125.4 . . ?
B10A B6A H6D 121.6 . . ?
C2A B6A H6D 125.3 . . ?
B11A B6A H6D 121.8 . . ?
B5A B6A H6D 121.9 . . ?
C2A B7A B8A 102.1(4) . . ?
C2A B7A B11A 58.0(3) . . ?
B8A B7A B11A 105.7(4) . . ?
C2A B7A B12A 102.4(4) . . ?
B8A B7A B12A 60.5(3) . . ?
B11A B7A B12A 58.0(3) . . ?
C2A B7A Fe1 62.4(3) . . ?
B8A B7A Fe1 65.4(3) . . ?
B11A B7A Fe1 115.7(3) . . ?
B12A B7A Fe1 118.3(3) . . ?
C2A B7A H7A 127.5 . . ?
B8A B7A H7A 123.6 . . ?
B11A B7A H7A 121.7 . . ?
B12A B7A H7A 121.1 . . ?
Fe1 B7A H7A 112.1 . . ?
O1A B8A B7A 121.2(4) . . ?
O1A B8A B4A 123.7(4) . . ?
B7A B8A B4A 110.9(4) . . ?
O1A B8A B9A 114.8(4) . . ?
B7A B8A B9A 109.6(4) . . ?
B4A B8A B9A 60.5(4) . . ?
O1A B8A B12A 113.6(4) . . ?
B7A B8A B12A 61.2(3) . . ?
B4A B8A B12A 108.9(4) . . ?
B9A B8A B12A 59.4(3) . . ?
O1A B8A Fe1 118.3(3) . . ?
B7A B8A Fe1 65.0(3) . . ?
B4A B8A Fe1 65.8(3) . . ?
B9A B8A Fe1 118.8(4) . . ?
B12A B8A Fe1 118.7(3) . . ?
B5A B9A B12A 108.6(4) . . ?
B5A B9A B10A 60.3(3) . . ?
B12A B9A B10A 60.1(3) . . ?
B5A B9A B8A 107.6(4) . . ?
B12A B9A B8A 60.6(3) . . ?
B10A B9A B8A 108.2(4) . . ?
B5A B9A B4A 60.6(3) . . ?
B12A B9A B4A 109.0(4) . . ?
B10A B9A B4A 109.2(4) . . ?
B8A B9A B4A 59.4(3) . . ?
B5A B9A H9A 121.6 . . ?
B12A B9A H9A 121.1 . . ?
B10A B9A H9A 121.3 . . ?
B8A B9A H9A 122.1 . . ?
B4A B9A H9A 121.1 . . ?
B6A B10A B11A 59.5(3) . . ?
B6A B10A B5A 60.7(3) . . ?
B11A B10A B5A 107.4(4) . . ?
B6A B10A B9A 107.5(4) . . ?
B11A B10A B9A 106.4(3) . . ?
B5A B10A B9A 59.3(3) . . ?
B6A B10A B12A 107.4(4) . . ?
B11A B10A B12A 59.1(3) . . ?
B5A B10A B12A 107.5(4) . . ?
B9A B10A B12A 59.8(3) . . ?
B6A B10A H10A 121.7 . . ?
B11A B10A H10A 122.8 . . ?
B5A B10A H10A 121.7 . . ?
B9A B10A H10A 122.5 . . ?
B12A B10A H10A 122.2 . . ?
C2A B11A B6A 60.7(4) . . ?
C2A B11A B12A 104.9(4) . . ?
B6A B11A B12A 108.4(4) . . ?
C2A B11A B10A 105.7(4) . . ?
B6A B11A B10A 59.1(3) . . ?
B12A B11A B10A 60.7(3) . . ?
C2A B11A B7A 58.0(3) . . ?
B6A B11A B7A 109.9(4) . . ?
B12A B11A B7A 61.2(3) . . ?
B10A B11A B7A 110.1(4) . . ?
C2A B11A H11A 124.4 . . ?
B6A B11A H11A 120.7 . . ?
B12A B11A H11A 122.1 . . ?
B10A B11A H11A 121.8 . . ?
B7A B11A H11A 120.2 . . ?
B11A B12A B9A 107.4(4) . . ?
B11A B12A B10A 60.3(3) . . ?
B9A B12A B10A 60.0(3) . . ?
B11A B12A B8A 106.1(4) . . ?
B9A B12A B8A 60.0(3) . . ?
B10A B12A B8A 107.6(4) . . ?
B11A B12A B7A 60.8(3) . . ?
B9A B12A B7A 107.7(4) . . ?
B10A B12A B7A 109.4(4) . . ?
B8A B12A B7A 58.3(3) . . ?
B11A B12A H12A 122.2 . . ?
B9A B12A H12A 121.9 . . ?
B10A B12A H12A 121.0 . . ?
B8A B12A H12A 123.1 . . ?
B7A B12A H12A 121.4 . . ?

loop_
_geom_bond_atom_site_label_1
_geom_bond_atom_site_label_2
_geom_bond_distance
_geom_bond_site_symmetry_2
_geom_bond_publ_flag
Fe1 C2A 1.992(6) . ?
Fe1 C1A 2.026(5) . ?
Fe1 C1 2.047(5) . ?
Fe1 C2 2.059(5) . ?
Fe1 B7A 2.092(6) . ?
Fe1 B8A 2.099(7) . ?
Fe1 B8 2.107(6) . ?
Fe1 B7 2.118(5) . ?
Fe1 B4A 2.120(6) . ?
Fe1 B4 2.137(6) . ?
O1 C5 1.469(4) . ?
O1 C3 1.483(5) . ?
O1 B8 1.552(6) . ?
C1 C2 1.634(7) . ?
C1 B5 1.712(7) . ?
C1 B4 1.714(8) . ?
C1 B6 1.734(7) . ?
C1 H1 1.1200 . ?
C2 B11 1.698(7) . ?
C2 B7 1.705(8) . ?
C2 B6 1.738(8) . ?
C2 H2 1.1200 . ?
C3 C4 1.494(6) . ?
C3 H3A 0.9900 . ?
C3 H3B 0.9900 . ?
C4 H4A 0.9800 . ?
C4 H4B 0.9800 . ?
C4 H4C 0.9800 . ?
C5 C6 1.509(6) . ?
C5 H5B 0.9900 . ?
C5 H5C 0.9900 . ?
C6 H6A 0.9800 . ?
C6 H6B 0.9800 . ?
C6 H6C 0.9800 . ?
B4 B8 1.762(7) . ?
B4 B5 1.783(8) . ?
B4 B9 1.801(8) . ?
B4 H4 1.1200 . ?
B5 B9 1.759(8) . ?
B5 B10 1.765(8) . ?
B5 B6 1.779(8) . ?
B5 H5 1.1200 . ?
B6 B11 1.753(9) . ?
B6 B10 1.753(8) . ?
B6 H6 1.1200 . ?
B7 B8 1.770(8) . ?
B7 B12 1.810(7) . ?
B7 B11 1.816(7) . ?
B7 H7 1.1200 . ?
B8 B12 1.796(7) . ?
B8 B9 1.801(8) . ?
B9 B10 1.784(7) . ?
B9 B12 1.785(8) . ?
B9 H9 1.1200 . ?
B10 B12 1.776(8) . ?
B10 B11 1.776(8) . ?
B10 H10 1.1200 . ?
B11 B12 1.756(7) . ?
B11 H11 1.1200 . ?
B12 H12 1.1200 . ?
O1A C3A 1.471(4) . ?
O1A C5A 1.481(5) . ?
O1A B8A 1.558(6) . ?
C1A C2A 1.610(8) . ?
C1A B4A 1.702(8) . ?
C1A B5A 1.710(7) . ?
C1A B6A 1.718(8) . ?
C1A H1A 1.1200 . ?
C2A B11A 1.699(8) . ?
C2A B7A 1.700(8) . ?
C2A B6A 1.738(8) . ?
C2A H2A 1.1200 . ?
C3A C4A 1.500(6) . ?
C3A H3AA 0.9900 . ?
C3A H3AB 0.9900 . ?
C4A H4AA 0.9800 . ?
C4A H4AB 0.9800 . ?
C4A H4AC 0.9800 . ?
C5A C6A 1.501(6) . ?
C5A H5AA 0.9900 . ?
C5A H5AB 0.9900 . ?
C6A H6AA 0.9800 . ?
C6A H6AB 0.9800 . ?
C6A H6AC 0.9800 . ?
B4A B8A 1.773(7) . ?
B4A B5A 1.791(8) . ?
B4A B9A 1.792(8) . ?
B4A H4D 1.1200 . ?
B5A B9A 1.755(8) . ?
B5A B6A 1.773(8) . ?
B5A B10A 1.773(9) . ?
B5A H5A 1.1200 . ?
B6A B10A 1.733(8) . ?
B6A B11A 1.740(8) . ?
B6A H6D 1.1200 . ?
B7A B8A 1.756(8) . ?
B7A B11A 1.801(7) . ?
B7A B12A 1.808(7) . ?
B7A H7A 1.1200 . ?
B8A B9A 1.784(8) . ?
B8A B12A 1.795(8) . ?
B9A B12A 1.774(8) . ?
B9A B10A 1.777(7) . ?
B9A H9A 1.1200 . ?
B10A B11A 1.772(8) . ?
B10A B12A 1.779(8) . ?
B10A H10A 1.1200 . ?
B11A B12A 1.750(7) . ?
B11A H11A 1.1200 . ?
B12A H12A 1.1200 . ?

loop_
_geom_torsion_atom_site_label_1
_geom_torsion_atom_site_label_2
_geom_torsion_atom_site_label_3
_geom_torsion_atom_site_label_4
_geom_torsion
_geom_torsion_site_symmetry_1
_geom_torsion_site_symmetry_2
_geom_torsion_site_symmetry_3
_geom_torsion_site_symmetry_4
_geom_torsion_publ_flag
B5 C1 C2 B11 0.6(6) . . . . ?
B4 C1 C2 B11 68.8(5) . . . . ?
B6 C1 C2 B11 -38.6(4) . . . . ?
Fe1 C1 C2 B11 121.5(4) . . . . ?
B5 C1 C2 B7 -69.2(5) . . . . ?
B4 C1 C2 B7 -0.9(5) . . . . ?
B6 C1 C2 B7 -108.3(4) . . . . ?
Fe1 C1 C2 B7 51.8(3) . . . . ?
B5 C1 C2 B6 39.1(4) . . . . ?
B4 C1 C2 B6 107.4(4) . . . . ?
Fe1 C1 C2 B6 160.1(3) . . . . ?
B5 C1 C2 Fe1 -120.9(4) . . . . ?
B4 C1 C2 Fe1 -52.7(3) . . . . ?
B6 C1 C2 Fe1 -160.1(3) . . . . ?
C5 O1 C3 C4 54.8(5) . . . . ?
B8 O1 C3 C4 -107.9(4) . . . . ?
C3 O1 C5 C6 58.7(5) . . . . ?
B8 O1 C5 C6 -138.6(4) . . . . ?
C2 C1 B4 B8 -1.3(5) . . . . ?
B5 C1 B4 B8 102.1(5) . . . . ?
B6 C1 B4 B8 67.2(5) . . . . ?
Fe1 C1 B4 B8 -53.1(3) . . . . ?
C2 C1 B4 B5 -103.4(4) . . . . ?
B6 C1 B4 B5 -34.9(4) . . . . ?
Fe1 C1 B4 B5 -155.2(3) . . . . ?
C2 C1 B4 B9 -63.7(5) . . . . ?
B5 C1 B4 B9 39.7(4) . . . . ?
B6 C1 B4 B9 4.8(5) . . . . ?
Fe1 C1 B4 B9 -115.5(4) . . . . ?
C2 C1 B4 Fe1 51.8(3) . . . . ?
B5 C1 B4 Fe1 155.2(3) . . . . ?
B6 C1 B4 Fe1 120.3(4) . . . . ?
C2 C1 B5 B9 63.7(5) . . . . ?
B4 C1 B5 B9 -41.3(4) . . . . ?
B6 C1 B5 B9 102.8(4) . . . . ?
Fe1 C1 B5 B9 -12.5(6) . . . . ?
C2 C1 B5 B10 0.5(5) . . . . ?
B4 C1 B5 B10 -104.5(4) . . . . ?
B6 C1 B5 B10 39.6(3) . . . . ?
Fe1 C1 B5 B10 -75.8(5) . . . . ?
C2 C1 B5 B6 -39.1(4) . . . . ?
B4 C1 B5 B6 -144.1(4) . . . . ?
Fe1 C1 B5 B6 -115.4(4) . . . . ?
C2 C1 B5 B4 105.0(4) . . . . ?
B6 C1 B5 B4 144.1(4) . . . . ?
Fe1 C1 B5 B4 28.7(4) . . . . ?
B8 B4 B5 C1 -94.3(5) . . . . ?
B9 B4 B5 C1 -133.4(4) . . . . ?
Fe1 B4 B5 C1 -24.8(3) . . . . ?
C1 B4 B5 B9 133.4(4) . . . . ?
B8 B4 B5 B9 39.1(4) . . . . ?
Fe1 B4 B5 B9 108.6(4) . . . . ?
C1 B4 B5 B10 95.8(4) . . . . ?
B8 B4 B5 B10 1.5(6) . . . . ?
B9 B4 B5 B10 -37.6(4) . . . . ?
Fe1 B4 B5 B10 71.0(5) . . . . ?
C1 B4 B5 B6 32.4(4) . . . . ?
B8 B4 B5 B6 -61.9(6) . . . . ?
B9 B4 B5 B6 -101.0(5) . . . . ?
Fe1 B4 B5 B6 7.6(6) . . . . ?
B5 C1 B6 C2 -138.4(4) . . . . ?
B4 C1 B6 C2 -103.2(4) . . . . ?
Fe1 C1 B6 C2 -22.6(4) . . . . ?
C2 C1 B6 B11 35.6(4) . . . . ?
B5 C1 B6 B11 -102.8(4) . . . . ?
B4 C1 B6 B11 -67.7(5) . . . . ?
Fe1 C1 B6 B11 13.0(5) . . . . ?
C2 C1 B6 B10 98.6(4) . . . . ?
B5 C1 B6 B10 -39.8(4) . . . . ?
B4 C1 B6 B10 -4.7(5) . . . . ?
Fe1 C1 B6 B10 75.9(5) . . . . ?
C2 C1 B6 B5 138.4(4) . . . . ?
B4 C1 B6 B5 35.1(4) . . . . ?
Fe1 C1 B6 B5 115.7(4) . . . . ?
B11 C2 B6 C1 138.3(4) . . . . ?
B7 C2 B6 C1 101.8(5) . . . . ?
Fe1 C2 B6 C1 22.2(4) . . . . ?
C1 C2 B6 B11 -138.3(4) . . . . ?
B7 C2 B6 B11 -36.4(4) . . . . ?
Fe1 C2 B6 B11 -116.0(4) . . . . ?
C1 C2 B6 B10 -97.6(4) . . . . ?
B11 C2 B6 B10 40.6(4) . . . . ?
B7 C2 B6 B10 4.2(6) . . . . ?
Fe1 C2 B6 B10 -75.4(5) . . . . ?
C1 C2 B6 B5 -35.6(4) . . . . ?
B11 C2 B6 B5 102.7(4) . . . . ?
B7 C2 B6 B5 66.3(5) . . . . ?
Fe1 C2 B6 B5 -13.3(6) . . . . ?
B9 B5 B6 C1 -97.2(4) . . . . ?
B10 B5 B6 C1 -134.3(4) . . . . ?
B4 B5 B6 C1 -32.1(4) . . . . ?
C1 B5 B6 C2 34.6(3) . . . . ?
B9 B5 B6 C2 -62.6(5) . . . . ?
B10 B5 B6 C2 -99.7(4) . . . . ?
B4 B5 B6 C2 2.5(5) . . . . ?
C1 B5 B6 B11 95.2(4) . . . . ?
B9 B5 B6 B11 -2.0(5) . . . . ?
B10 B5 B6 B11 -39.1(4) . . . . ?
B4 B5 B6 B11 63.1(5) . . . . ?
C1 B5 B6 B10 134.3(4) . . . . ?
B9 B5 B6 B10 37.1(4) . . . . ?
B4 B5 B6 B10 102.2(5) . . . . ?
C1 C2 B7 B8 2.7(5) . . . . ?
B11 C2 B7 B8 -100.6(4) . . . . ?
B6 C2 B7 B8 -65.3(5) . . . . ?
Fe1 C2 B7 B8 53.6(3) . . . . ?
C1 C2 B7 B12 64.5(4) . . . . ?
B11 C2 B7 B12 -38.7(4) . . . . ?
B6 C2 B7 B12 -3.5(5) . . . . ?
Fe1 C2 B7 B12 115.5(3) . . . . ?
C1 C2 B7 B11 103.3(4) . . . . ?
B6 C2 B7 B11 35.3(4) . . . . ?
Fe1 C2 B7 B11 154.2(3) . . . . ?
C1 C2 B7 Fe1 -50.9(3) . . . . ?
B11 C2 B7 Fe1 -154.2(3) . . . . ?
B6 C2 B7 Fe1 -118.9(5) . . . . ?
C5 O1 B8 B4 17.1(7) . . . . ?
C3 O1 B8 B4 179.0(5) . . . . ?
C5 O1 B8 B7 171.8(4) . . . . ?
C3 O1 B8 B7 -26.3(6) . . . . ?
C5 O1 B8 B12 -118.2(4) . . . . ?
C3 O1 B8 B12 43.7(6) . . . . ?
C5 O1 B8 B9 -52.3(5) . . . . ?
C3 O1 B8 B9 109.6(4) . . . . ?
C5 O1 B8 Fe1 95.1(4) . . . . ?
C3 O1 B8 Fe1 -103.1(4) . . . . ?
C1 B4 B8 O1 160.2(4) . . . . ?
B5 B4 B8 O1 -139.3(4) . . . . ?
B9 B4 B8 O1 -101.1(6) . . . . ?
Fe1 B4 B8 O1 108.0(5) . . . . ?
C1 B4 B8 B7 3.0(6) . . . . ?
B5 B4 B8 B7 63.5(6) . . . . ?
B9 B4 B8 B7 101.7(5) . . . . ?
Fe1 B4 B8 B7 -49.2(3) . . . . ?
C1 B4 B8 B12 -62.3(6) . . . . ?
B5 B4 B8 B12 -1.8(6) . . . . ?
B9 B4 B8 B12 36.4(4) . . . . ?
Fe1 B4 B8 B12 -114.5(4) . . . . ?
C1 B4 B8 B9 -98.7(4) . . . . ?
B5 B4 B8 B9 -38.2(4) . . . . ?
Fe1 B4 B8 B9 -150.9(3) . . . . ?
C1 B4 B8 Fe1 52.2(3) . . . . ?
B5 B4 B8 Fe1 112.7(4) . . . . ?
B9 B4 B8 Fe1 150.9(3) . . . . ?
C2 B7 B8 O1 -160.8(4) . . . . ?
B12 B7 B8 O1 102.3(5) . . . . ?
B11 B7 B8 O1 139.7(4) . . . . ?
Fe1 B7 B8 O1 -107.7(4) . . . . ?
C2 B7 B8 B4 -3.5(5) . . . . ?
B12 B7 B8 B4 -100.4(5) . . . . ?
B11 B7 B8 B4 -63.0(5) . . . . ?
Fe1 B7 B8 B4 49.6(4) . . . . ?
C2 B7 B8 B12 96.8(4) . . . . ?
B11 B7 B8 B12 37.4(4) . . . . ?
Fe1 B7 B8 B12 150.0(3) . . . . ?
C2 B7 B8 B9 61.8(5) . . . . ?
B12 B7 B8 B9 -35.0(4) . . . . ?
B11 B7 B8 B9 2.3(5) . . . . ?
Fe1 B7 B8 B9 114.9(4) . . . . ?
C2 B7 B8 Fe1 -53.1(3) . . . . ?
B12 B7 B8 Fe1 -150.0(3) . . . . ?
B11 B7 B8 Fe1 -112.6(3) . . . . ?
C1 B5 B9 B10 -98.9(4) . . . . ?
B6 B5 B9 B10 -36.5(4) . . . . ?
B4 B5 B9 B10 -138.9(4) . . . . ?
C1 B5 B9 B12 -60.8(5) . . . . ?
B10 B5 B9 B12 38.1(4) . . . . ?
B6 B5 B9 B12 1.6(5) . . . . ?
B4 B5 B9 B12 -100.9(4) . . . . ?
C1 B5 B9 B8 2.1(5) . . . . ?
B10 B5 B9 B8 101.0(4) . . . . ?
B6 B5 B9 B8 64.5(5) . . . . ?
B4 B5 B9 B8 -38.0(3) . . . . ?
C1 B5 B9 B4 40.1(4) . . . . ?
B10 B5 B9 B4 138.9(4) . . . . ?
B6 B5 B9 B4 102.5(4) . . . . ?
O1 B8 B9 B5 153.9(4) . . . . ?
B4 B8 B9 B5 38.7(4) . . . . ?
B7 B8 B9 B5 -65.0(5) . . . . ?
B12 B8 B9 B5 -100.6(4) . . . . ?
Fe1 B8 B9 B5 7.6(5) . . . . ?
O1 B8 B9 B10 -143.6(4) . . . . ?
B4 B8 B9 B10 101.2(4) . . . . ?
B7 B8 B9 B10 -2.4(5) . . . . ?
B12 B8 B9 B10 -38.1(4) . . . . ?
Fe1 B8 B9 B10 70.2(5) . . . . ?
O1 B8 B9 B12 -105.5(4) . . . . ?
B4 B8 B9 B12 139.3(4) . . . . ?
B7 B8 B9 B12 35.6(4) . . . . ?
Fe1 B8 B9 B12 108.3(4) . . . . ?
O1 B8 B9 B4 115.2(4) . . . . ?
B7 B8 B9 B4 -103.7(5) . . . . ?
B12 B8 B9 B4 -139.3(4) . . . . ?
Fe1 B8 B9 B4 -31.0(4) . . . . ?
C1 B4 B9 B5 -39.6(4) . . . . ?
B8 B4 B9 B5 -136.1(4) . . . . ?
Fe1 B4 B9 B5 -106.1(4) . . . . ?
C1 B4 B9 B10 -2.9(5) . . . . ?
B8 B4 B9 B10 -99.4(4) . . . . ?
B5 B4 B9 B10 36.7(4) . . . . ?
Fe1 B4 B9 B10 -69.4(5) . . . . ?
C1 B4 B9 B12 60.1(5) . . . . ?
B8 B4 B9 B12 -36.4(4) . . . . ?
B5 B4 B9 B12 99.7(4) . . . . ?
Fe1 B4 B9 B12 -6.3(5) . . . . ?
C1 B4 B9 B8 96.5(4) . . . . ?
B5 B4 B9 B8 136.1(4) . . . . ?
Fe1 B4 B9 B8 30.0(4) . . . . ?
C1 B6 B10 B5 39.0(4) . . . . ?
C2 B6 B10 B5 97.3(4) . . . . ?
B11 B6 B10 B5 136.5(4) . . . . ?
C1 B6 B10 B12 -61.2(5) . . . . ?
C2 B6 B10 B12 -2.9(5) . . . . ?
B11 B6 B10 B12 36.4(4) . . . . ?
B5 B6 B10 B12 -100.2(4) . . . . ?
C1 B6 B10 B11 -97.6(4) . . . . ?
C2 B6 B10 B11 -39.3(4) . . . . ?
B5 B6 B10 B11 -136.5(4) . . . . ?
C1 B6 B10 B9 2.4(5) . . . . ?
C2 B6 B10 B9 60.7(5) . . . . ?
B11 B6 B10 B9 100.0(4) . . . . ?
B5 B6 B10 B9 -36.5(4) . . . . ?
C1 B5 B10 B6 -39.7(3) . . . . ?
B9 B5 B10 B6 -139.1(4) . . . . ?
B4 B5 B10 B6 -101.3(4) . . . . ?
C1 B5 B10 B12 61.0(5) . . . . ?
B9 B5 B10 B12 -38.3(4) . . . . ?
B6 B5 B10 B12 100.7(4) . . . . ?
B4 B5 B10 B12 -0.6(5) . . . . ?
C1 B5 B10 B11 -1.3(5) . . . . ?
B9 B5 B10 B11 -100.7(4) . . . . ?
B6 B5 B10 B11 38.4(4) . . . . ?
B4 B5 B10 B11 -62.9(5) . . . . ?
C1 B5 B10 B9 99.4(4) . . . . ?
B6 B5 B10 B9 139.1(4) . . . . ?
B4 B5 B10 B9 37.7(4) . . . . ?
B5 B9 B10 B6 37.1(4) . . . . ?
B12 B9 B10 B6 -99.8(4) . . . . ?
B8 B9 B10 B6 -61.5(5) . . . . ?
B4 B9 B10 B6 0.3(5) . . . . ?
B12 B9 B10 B5 -136.9(4) . . . . ?
B8 B9 B10 B5 -98.6(4) . . . . ?
B4 B9 B10 B5 -36.8(4) . . . . ?
B5 B9 B10 B12 136.9(4) . . . . ?
B8 B9 B10 B12 38.3(4) . . . . ?
B4 B9 B10 B12 100.1(4) . . . . ?
B5 B9 B10 B11 100.1(4) . . . . ?
B12 B9 B10 B11 -36.8(4) . . . . ?
B8 B9 B10 B11 1.5(5) . . . . ?
B4 B9 B10 B11 63.3(5) . . . . ?
C1 C2 B11 B6 38.8(4) . . . . ?
B7 C2 B11 B6 143.6(4) . . . . ?
Fe1 C2 B11 B6 113.7(5) . . . . ?
C1 C2 B11 B12 -64.1(5) . . . . ?
B7 C2 B11 B12 40.7(4) . . . . ?
B6 C2 B11 B12 -102.9(4) . . . . ?
Fe1 C2 B11 B12 10.8(6) . . . . ?
C1 C2 B11 B10 -1.3(5) . . . . ?
B7 C2 B11 B10 103.4(4) . . . . ?
B6 C2 B11 B10 -40.1(4) . . . . ?
Fe1 C2 B11 B10 73.5(5) . . . . ?
C1 C2 B11 B7 -104.8(4) . . . . ?
B6 C2 B11 B7 -143.6(4) . . . . ?
Fe1 C2 B11 B7 -29.9(4) . . . . ?
C1 B6 B11 C2 -34.7(4) . . . . ?
B10 B6 B11 C2 -134.0(4) . . . . ?
B5 B6 B11 C2 -95.3(4) . . . . ?
C1 B6 B11 B12 62.2(5) . . . . ?
C2 B6 B11 B12 96.9(4) . . . . ?
B10 B6 B11 B12 -37.1(4) . . . . ?
B5 B6 B11 B12 1.6(5) . . . . ?
C1 B6 B11 B10 99.3(4) . . . . ?
C2 B6 B11 B10 134.0(4) . . . . ?
B5 B6 B11 B10 38.7(4) . . . . ?
C1 B6 B11 B7 -2.4(5) . . . . ?
C2 B6 B11 B7 32.2(4) . . . . ?
B10 B6 B11 B7 -101.8(4) . . . . ?
B5 B6 B11 B7 -63.1(5) . . . . ?
B6 B10 B11 C2 40.6(4) . . . . ?
B5 B10 B11 C2 1.6(5) . . . . ?
B12 B10 B11 C2 -98.2(4) . . . . ?
B9 B10 B11 C2 -61.0(5) . . . . ?
B5 B10 B11 B6 -39.0(4) . . . . ?
B12 B10 B11 B6 -138.8(4) . . . . ?
B9 B10 B11 B6 -101.6(4) . . . . ?
B6 B10 B11 B12 138.8(4) . . . . ?
B5 B10 B11 B12 99.8(4) . . . . ?
B9 B10 B11 B12 37.2(3) . . . . ?
B6 B10 B11 B7 101.5(4) . . . . ?
B5 B10 B11 B7 62.5(5) . . . . ?
B12 B10 B11 B7 -37.3(3) . . . . ?
B9 B10 B11 B7 -0.1(5) . . . . ?
B8 B7 B11 C2 95.4(4) . . . . ?
B12 B7 B11 C2 133.8(4) . . . . ?
Fe1 B7 B11 C2 26.0(3) . . . . ?
C2 B7 B11 B6 -33.2(4) . . . . ?
B8 B7 B11 B6 62.2(5) . . . . ?
B12 B7 B11 B6 100.6(4) . . . . ?
Fe1 B7 B11 B6 -7.2(5) . . . . ?
C2 B7 B11 B12 -133.8(4) . . . . ?
B8 B7 B11 B12 -38.4(4) . . . . ?
Fe1 B7 B11 B12 -107.8(4) . . . . ?
C2 B7 B11 B10 -96.7(4) . . . . ?
B8 B7 B11 B10 -1.4(5) . . . . ?
B12 B7 B11 B10 37.1(4) . . . . ?
Fe1 B7 B11 B10 -70.8(4) . . . . ?
C2 B11 B12 B10 100.0(4) . . . . ?
B6 B11 B12 B10 36.7(4) . . . . ?
B7 B11 B12 B10 139.2(4) . . . . ?
C2 B11 B12 B9 62.6(5) . . . . ?
B6 B11 B12 B9 -0.6(5) . . . . ?
B10 B11 B12 B9 -37.4(3) . . . . ?
B7 B11 B12 B9 101.8(4) . . . . ?
C2 B11 B12 B8 -1.1(5) . . . . ?
B6 B11 B12 B8 -64.4(5) . . . . ?
B10 B11 B12 B8 -101.1(4) . . . . ?
B7 B11 B12 B8 38.1(4) . . . . ?
C2 B11 B12 B7 -39.2(4) . . . . ?
B6 B11 B12 B7 -102.4(4) . . . . ?
B10 B11 B12 B7 -139.2(4) . . . . ?
B6 B10 B12 B11 -36.5(4) . . . . ?
B5 B10 B12 B11 -100.5(4) . . . . ?
B9 B10 B12 B11 -138.4(4) . . . . ?
B6 B10 B12 B9 101.9(4) . . . . ?
B5 B10 B12 B9 38.0(4) . . . . ?
B11 B10 B12 B9 138.4(4) . . . . ?
B6 B10 B12 B8 63.4(5) . . . . ?
B5 B10 B12 B8 -0.5(5) . . . . ?
B11 B10 B12 B8 99.9(4) . . . . ?
B9 B10 B12 B8 -38.5(4) . . . . ?
B6 B10 B12 B7 1.0(5) . . . . ?
B5 B10 B12 B7 -62.9(5) . . . . ?
B11 B10 B12 B7 37.5(3) . . . . ?
B9 B10 B12 B7 -100.9(4) . . . . ?
B5 B9 B12 B11 -0.6(5) . . . . ?
B10 B9 B12 B11 37.5(4) . . . . ?
B8 B9 B12 B11 -99.5(4) . . . . ?
B4 B9 B12 B11 -63.8(5) . . . . ?
B5 B9 B12 B10 -38.1(4) . . . . ?
B8 B9 B12 B10 -137.0(4) . . . . ?
B4 B9 B12 B10 -101.3(4) . . . . ?
B5 B9 B12 B8 98.9(4) . . . . ?
B10 B9 B12 B8 137.0(4) . . . . ?
B4 B9 B12 B8 35.7(4) . . . . ?
B5 B9 B12 B7 64.4(5) . . . . ?
B10 B9 B12 B7 102.5(4) . . . . ?
B8 B9 B12 B7 -34.5(4) . . . . ?
B4 B9 B12 B7 1.2(5) . . . . ?
O1 B8 B12 B11 -153.7(4) . . . . ?
B4 B8 B12 B11 65.1(6) . . . . ?
B7 B8 B12 B11 -39.2(4) . . . . ?
B9 B8 B12 B11 102.0(4) . . . . ?
Fe1 B8 B12 B11 -7.7(5) . . . . ?
O1 B8 B12 B10 142.7(4) . . . . ?
B4 B8 B12 B10 1.5(6) . . . . ?
B7 B8 B12 B10 -102.8(4) . . . . ?
B9 B8 B12 B10 38.4(4) . . . . ?
Fe1 B8 B12 B10 -71.3(5) . . . . ?
O1 B8 B12 B9 104.3(5) . . . . ?
B4 B8 B12 B9 -36.9(4) . . . . ?
B7 B8 B12 B9 -141.2(4) . . . . ?
Fe1 B8 B12 B9 -109.7(4) . . . . ?
O1 B8 B12 B7 -114.5(5) . . . . ?
B4 B8 B12 B7 104.3(5) . . . . ?
B9 B8 B12 B7 141.2(4) . . . . ?
Fe1 B8 B12 B7 31.5(3) . . . . ?
C2 B7 B12 B11 38.5(4) . . . . ?
B8 B7 B12 B11 136.4(4) . . . . ?
Fe1 B7 B12 B11 105.5(4) . . . . ?
C2 B7 B12 B10 1.4(5) . . . . ?
B8 B7 B12 B10 99.3(4) . . . . ?
B11 B7 B12 B10 -37.2(4) . . . . ?
Fe1 B7 B12 B10 68.3(4) . . . . ?
C2 B7 B12 B9 -62.7(4) . . . . ?
B8 B7 B12 B9 35.1(4) . . . . ?
B11 B7 B12 B9 -101.3(4) . . . . ?
Fe1 B7 B12 B9 4.2(5) . . . . ?
C2 B7 B12 B8 -97.9(4) . . . . ?
B11 B7 B12 B8 -136.4(4) . . . . ?
Fe1 B7 B12 B8 -30.9(3) . . . . ?
B4A C1A C2A B11A 70.4(5) . . . . ?
B5A C1A C2A B11A 1.3(6) . . . . ?
B6A C1A C2A B11A -37.6(4) . . . . ?
Fe1 C1A C2A B11A 122.2(4) . . . . ?
B4A C1A C2A B7A 1.0(6) . . . . ?
B5A C1A C2A B7A -68.1(5) . . . . ?
B6A C1A C2A B7A -107.0(4) . . . . ?
Fe1 C1A C2A B7A 52.9(4) . . . . ?
B4A C1A C2A B6A 108.0(5) . . . . ?
B5A C1A C2A B6A 38.9(4) . . . . ?
Fe1 C1A C2A B6A 159.8(3) . . . . ?
B4A C1A C2A Fe1 -51.8(3) . . . . ?
B5A C1A C2A Fe1 -120.9(3) . . . . ?
B6A C1A C2A Fe1 -159.8(3) . . . . ?
C5A O1A C3A C4A 54.2(4) . . . . ?
B8A O1A C3A C4A -106.9(4) . . . . ?
C3A O1A C5A C6A 57.9(5) . . . . ?
B8A O1A C5A C6A -141.1(4) . . . . ?
C2A C1A B4A B8A -2.9(6) . . . . ?
B5A C1A B4A B8A 102.2(5) . . . . ?
B6A C1A B4A B8A 66.4(5) . . . . ?
Fe1 C1A B4A B8A -52.9(3) . . . . ?
C2A C1A B4A B5A -105.1(5) . . . . ?
B6A C1A B4A B5A -35.7(4) . . . . ?
Fe1 C1A B4A B5A -155.1(3) . . . . ?
C2A C1A B4A B9A -64.5(5) . . . . ?
B5A C1A B4A B9A 40.6(4) . . . . ?
B6A C1A B4A B9A 4.8(6) . . . . ?
Fe1 C1A B4A B9A -114.5(4) . . . . ?
C2A C1A B4A Fe1 50.0(3) . . . . ?
B5A C1A B4A Fe1 155.1(3) . . . . ?
B6A C1A B4A Fe1 119.4(4) . . . . ?
C2A C1A B5A B9A 62.4(5) . . . . ?
B4A C1A B5A B9A -41.8(4) . . . . ?
B6A C1A B5A B9A 101.5(4) . . . . ?
Fe1 C1A B5A B9A -12.7(5) . . . . ?
C2A C1A B5A B6A -39.1(4) . . . . ?
B4A C1A B5A B6A -143.3(5) . . . . ?
Fe1 C1A B5A B6A -114.2(4) . . . . ?
C2A C1A B5A B10A -0.1(5) . . . . ?
B4A C1A B5A B10A -104.3(4) . . . . ?
B6A C1A B5A B10A 39.0(4) . . . . ?
Fe1 C1A B5A B10A -75.2(5) . . . . ?
C2A C1A B5A B4A 104.2(5) . . . . ?
B6A C1A B5A B4A 143.3(5) . . . . ?
Fe1 C1A B5A B4A 29.1(4) . . . . ?
B8A B4A B5A C1A -94.2(5) . . . . ?
B9A B4A B5A C1A -132.0(4) . . . . ?
Fe1 B4A B5A C1A -24.8(3) . . . . ?
C1A B4A B5A B9A 132.0(4) . . . . ?
B8A B4A B5A B9A 37.8(4) . . . . ?
Fe1 B4A B5A B9A 107.2(4) . . . . ?
C1A B4A B5A B6A 32.6(4) . . . . ?
B8A B4A B5A B6A -61.6(6) . . . . ?
B9A B4A B5A B6A -99.4(4) . . . . ?
Fe1 B4A B5A B6A 7.8(6) . . . . ?
C1A B4A B5A B10A 94.8(4) . . . . ?
B8A B4A B5A B10A 0.5(6) . . . . ?
B9A B4A B5A B10A -37.2(4) . . . . ?
Fe1 B4A B5A B10A 69.9(5) . . . . ?
C2A C1A B6A B10A 98.7(4) . . . . ?
B4A C1A B6A B10A -4.3(5) . . . . ?
B5A C1A B6A B10A -40.4(4) . . . . ?
Fe1 C1A B6A B10A 76.3(4) . . . . ?
B4A C1A B6A C2A -103.0(5) . . . . ?
B5A C1A B6A C2A -139.1(4) . . . . ?
Fe1 C1A B6A C2A -22.4(4) . . . . ?
C2A C1A B6A B11A 35.1(4) . . . . ?
B4A C1A B6A B11A -67.9(5) . . . . ?
B5A C1A B6A B11A -104.0(4) . . . . ?
Fe1 C1A B6A B11A 12.7(5) . . . . ?
C2A C1A B6A B5A 139.1(4) . . . . ?
B4A C1A B6A B5A 36.1(4) . . . . ?
Fe1 C1A B6A B5A 116.7(4) . . . . ?
B11A C2A B6A C1A 139.1(4) . . . . ?
B7A C2A B6A C1A 103.5(5) . . . . ?
Fe1 C2A B6A C1A 23.0(4) . . . . ?
C1A C2A B6A B10A -98.2(4) . . . . ?
B11A C2A B6A B10A 40.9(4) . . . . ?
B7A C2A B6A B10A 5.4(6) . . . . ?
Fe1 C2A B6A B10A -75.1(6) . . . . ?
C1A C2A B6A B11A -139.1(4) . . . . ?
B7A C2A B6A B11A -35.5(4) . . . . ?
Fe1 C2A B6A B11A -116.0(5) . . . . ?
C1A C2A B6A B5A -35.1(4) . . . . ?
B11A C2A B6A B5A 103.9(4) . . . . ?
B7A C2A B6A B5A 68.4(6) . . . . ?
Fe1 C2A B6A B5A -12.1(6) . . . . ?
B9A B5A B6A C1A -96.2(4) . . . . ?
B10A B5A B6A C1A -134.2(4) . . . . ?
B4A B5A B6A C1A -32.3(4) . . . . ?
C1A B5A B6A B10A 134.2(4) . . . . ?
B9A B5A B6A B10A 38.0(3) . . . . ?
B4A B5A B6A B10A 102.0(4) . . . . ?
C1A B5A B6A C2A 33.8(4) . . . . ?
B9A B5A B6A C2A -62.4(5) . . . . ?
B10A B5A B6A C2A -100.5(4) . . . . ?
B4A B5A B6A C2A 1.5(6) . . . . ?
C1A B5A B6A B11A 94.8(4) . . . . ?
B9A B5A B6A B11A -1.4(5) . . . . ?
B10A B5A B6A B11A -39.5(4) . . . . ?
B4A B5A B6A B11A 62.5(5) . . . . ?
C1A C2A B7A B8A 1.4(5) . . . . ?
B11A C2A B7A B8A -101.0(4) . . . . ?
B6A C2A B7A B8A -66.7(6) . . . . ?
Fe1 C2A B7A B8A 53.7(3) . . . . ?
C1A C2A B7A B11A 102.4(4) . . . . ?
B6A C2A B7A B11A 34.4(4) . . . . ?
Fe1 C2A B7A B11A 154.7(3) . . . . ?
C1A C2A B7A B12A 63.4(5) . . . . ?
B11A C2A B7A B12A -39.0(4) . . . . ?
B6A C2A B7A B12A -4.7(6) . . . . ?
Fe1 C2A B7A B12A 115.7(3) . . . . ?
C1A C2A B7A Fe1 -52.3(4) . . . . ?
B11A C2A B7A Fe1 -154.7(3) . . . . ?
B6A C2A B7A Fe1 -120.4(5) . . . . ?
C3A O1A B8A B7A -24.6(7) . . . . ?
C5A O1A B8A B7A 175.2(4) . . . . ?
C3A O1A B8A B4A -179.4(5) . . . . ?
C5A O1A B8A B4A 20.4(8) . . . . ?
C3A O1A B8A B9A 110.7(4) . . . . ?
C5A O1A B8A B9A -49.5(6) . . . . ?
C3A O1A B8A B12A 44.9(6) . . . . ?
C5A O1A B8A B12A -115.3(4) . . . . ?
C3A O1A B8A Fe1 -101.0(4) . . . . ?
C5A O1A B8A Fe1 98.8(4) . . . . ?
C2A B7A B8A O1A -160.9(4) . . . . ?
B11A B7A B8A O1A 139.3(4) . . . . ?
B12A B7A B8A O1A 101.6(5) . . . . ?
Fe1 B7A B8A O1A -109.2(5) . . . . ?
C2A B7A B8A B4A -3.2(6) . . . . ?
B11A B7A B8A B4A -63.0(6) . . . . ?
B12A B7A B8A B4A -100.7(5) . . . . ?
Fe1 B7A B8A B4A 48.5(4) . . . . ?
C2A B7A B8A B9A 61.8(5) . . . . ?
B11A B7A B8A B9A 1.9(6) . . . . ?
B12A B7A B8A B9A -35.8(4) . . . . ?
Fe1 B7A B8A B9A 113.5(4) . . . . ?
C2A B7A B8A B12A 97.5(4) . . . . ?
B11A B7A B8A B12A 37.7(4) . . . . ?
Fe1 B7A B8A B12A 149.2(3) . . . . ?
C2A B7A B8A Fe1 -51.7(3) . . . . ?
B11A B7A B8A Fe1 -111.5(4) . . . . ?
B12A B7A B8A Fe1 -149.2(3) . . . . ?
C1A B4A B8A O1A 160.8(4) . . . . ?
B5A B4A B8A O1A -138.8(4) . . . . ?
B9A B4A B8A O1A -101.7(6) . . . . ?
Fe1 B4A B8A O1A 108.9(6) . . . . ?
C1A B4A B8A B7A 3.7(6) . . . . ?
B5A B4A B8A B7A 64.2(6) . . . . ?
B9A B4A B8A B7A 101.3(5) . . . . ?
Fe1 B4A B8A B7A -48.1(4) . . . . ?
C1A B4A B8A B9A -97.6(4) . . . . ?
B5A B4A B8A B9A -37.1(4) . . . . ?
Fe1 B4A B8A B9A -149.5(4) . . . . ?
C1A B4A B8A B12A -61.8(6) . . . . ?
B5A B4A B8A B12A -1.3(7) . . . . ?
B9A B4A B8A B12A 35.8(4) . . . . ?
Fe1 B4A B8A B12A -113.7(4) . . . . ?
C1A B4A B8A Fe1 51.9(3) . . . . ?
B5A B4A B8A Fe1 112.3(4) . . . . ?
B9A B4A B8A Fe1 149.5(4) . . . . ?
C1A B5A B9A B12A -61.3(5) . . . . ?
B6A B5A B9A B12A 0.1(5) . . . . ?
B10A B5A B9A B12A 37.2(4) . . . . ?
B4A B5A B9A B12A -101.8(4) . . . . ?
C1A B5A B9A B10A -98.5(4) . . . . ?
B6A B5A B9A B10A -37.1(3) . . . . ?
B4A B5A B9A B10A -139.0(4) . . . . ?
C1A B5A B9A B8A 2.8(5) . . . . ?
B6A B5A B9A B8A 64.2(5) . . . . ?
B10A B5A B9A B8A 101.3(4) . . . . ?
B4A B5A B9A B8A -37.7(4) . . . . ?
C1A B5A B9A B4A 40.5(4) . . . . ?
B6A B5A B9A B4A 101.9(4) . . . . ?
B10A B5A B9A B4A 139.0(4) . . . . ?
O1A B8A B9A B5A 154.4(4) . . . . ?
B7A B8A B9A B5A -65.3(5) . . . . ?
B4A B8A B9A B5A 38.3(4) . . . . ?
B12A B8A B9A B5A -101.8(4) . . . . ?
Fe1 B8A B9A B5A 6.3(5) . . . . ?
O1A B8A B9A B12A -103.8(5) . . . . ?
B7A B8A B9A B12A 36.5(4) . . . . ?
B4A B8A B9A B12A 140.0(4) . . . . ?
Fe1 B8A B9A B12A 108.1(4) . . . . ?
O1A B8A B9A B10A -141.9(4) . . . . ?
B7A B8A B9A B10A -1.6(6) . . . . ?
B4A B8A B9A B10A 101.9(4) . . . . ?
B12A B8A B9A B10A -38.1(4) . . . . ?
Fe1 B8A B9A B10A 70.0(5) . . . . ?
O1A B8A B9A B4A 116.2(5) . . . . ?
B7A B8A B9A B4A -103.5(5) . . . . ?
B12A B8A B9A B4A -140.0(4) . . . . ?
Fe1 B8A B9A B4A -31.9(4) . . . . ?
C1A B4A B9A B5A -40.5(4) . . . . ?
B8A B4A B9A B5A -137.4(4) . . . . ?
Fe1 B4A B9A B5A -106.3(4) . . . . ?
C1A B4A B9A B12A 60.6(5) . . . . ?
B8A B4A B9A B12A -36.3(4) . . . . ?
B5A B4A B9A B12A 101.1(4) . . . . ?
Fe1 B4A B9A B12A -5.2(5) . . . . ?
C1A B4A B9A B10A -3.4(5) . . . . ?
B8A B4A B9A B10A -100.3(4) . . . . ?
B5A B4A B9A B10A 37.1(4) . . . . ?
Fe1 B4A B9A B10A -69.2(5) . . . . ?
C1A B4A B9A B8A 96.9(5) . . . . ?
B5A B4A B9A B8A 137.4(4) . . . . ?
Fe1 B4A B9A B8A 31.1(4) . . . . ?
C1A B6A B10A B11A -97.3(4) . . . . ?
C2A B6A B10A B11A -39.5(4) . . . . ?
B5A B6A B10A B11A -136.7(4) . . . . ?
C1A B6A B10A B5A 39.4(3) . . . . ?
C2A B6A B10A B5A 97.2(4) . . . . ?
B11A B6A B10A B5A 136.7(4) . . . . ?
C1A B6A B10A B9A 1.7(5) . . . . ?
C2A B6A B10A B9A 59.5(5) . . . . ?
B11A B6A B10A B9A 99.1(4) . . . . ?
B5A B6A B10A B9A -37.7(4) . . . . ?
C1A B6A B10A B12A -61.3(5) . . . . ?
C2A B6A B10A B12A -3.5(6) . . . . ?
B11A B6A B10A B12A 36.0(4) . . . . ?
B5A B6A B10A B12A -100.7(4) . . . . ?
C1A B5A B10A B6A -39.3(3) . . . . ?
B9A B5A B10A B6A -137.3(4) . . . . ?
B4A B5A B10A B6A -100.0(4) . . . . ?
C1A B5A B10A B11A -1.1(5) . . . . ?
B9A B5A B10A B11A -99.1(4) . . . . ?
B6A B5A B10A B11A 38.2(3) . . . . ?
B4A B5A B10A B11A -61.7(5) . . . . ?
C1A B5A B10A B9A 98.0(4) . . . . ?
B6A B5A B10A B9A 137.3(4) . . . . ?
B4A B5A B10A B9A 37.3(4) . . . . ?
C1A B5A B10A B12A 61.2(4) . . . . ?
B9A B5A B10A B12A -36.8(4) . . . . ?
B6A B5A B10A B12A 100.5(4) . . . . ?
B4A B5A B10A B12A 0.5(5) . . . . ?
B5A B9A B10A B6A 38.3(4) . . . . ?
B12A B9A B10A B6A -100.3(4) . . . . ?
B8A B9A B10A B6A -62.0(5) . . . . ?
B4A B9A B10A B6A 1.1(5) . . . . ?
B5A B9A B10A B11A 100.8(4) . . . . ?
B12A B9A B10A B11A -37.8(4) . . . . ?
B8A B9A B10A B11A 0.5(5) . . . . ?
B4A B9A B10A B11A 63.6(5) . . . . ?
B12A B9A B10A B5A -138.6(4) . . . . ?
B8A B9A B10A B5A -100.3(4) . . . . ?
B4A B9A B10A B5A -37.2(4) . . . . ?
B5A B9A B10A B12A 138.6(4) . . . . ?
B8A B9A B10A B12A 38.3(4) . . . . ?
B4A B9A B10A B12A 101.4(4) . . . . ?
C1A C2A B11A B6A 37.9(4) . . . . ?
B7A C2A B11A B6A 144.1(4) . . . . ?
Fe1 C2A B11A B6A 114.4(5) . . . . ?
C1A C2A B11A B12A -65.0(5) . . . . ?
B7A C2A B11A B12A 41.1(4) . . . . ?
B6A C2A B11A B12A -103.0(4) . . . . ?
Fe1 C2A B11A B12A 11.5(6) . . . . ?
C1A C2A B11A B10A -1.9(5) . . . . ?
B7A C2A B11A B10A 104.2(4) . . . . ?
B6A C2A B11A B10A -39.8(4) . . . . ?
Fe1 C2A B11A B10A 74.6(5) . . . . ?
C1A C2A B11A B7A -106.1(5) . . . . ?
B6A C2A B11A B7A -144.1(4) . . . . ?
Fe1 C2A B11A B7A -29.6(4) . . . . ?
C1A B6A B11A C2A -33.8(4) . . . . ?
B10A B6A B11A C2A -134.1(4) . . . . ?
B5A B6A B11A C2A -94.9(5) . . . . ?
C1A B6A B11A B12A 63.4(5) . . . . ?
B10A B6A B11A B12A -36.9(4) . . . . ?
C2A B6A B11A B12A 97.2(4) . . . . ?
B5A B6A B11A B12A 2.3(5) . . . . ?
C1A B6A B11A B10A 100.3(4) . . . . ?
C2A B6A B11A B10A 134.1(4) . . . . ?
B5A B6A B11A B10A 39.2(4) . . . . ?
C1A B6A B11A B7A -1.8(5) . . . . ?
B10A B6A B11A B7A -102.1(4) . . . . ?
C2A B6A B11A B7A 32.0(4) . . . . ?
B5A B6A B11A B7A -62.9(5) . . . . ?
B6A B10A B11A C2A 40.6(4) . . . . ?
B5A B10A B11A C2A 1.8(5) . . . . ?
B9A B10A B11A C2A -60.4(5) . . . . ?
B12A B10A B11A C2A -98.6(4) . . . . ?
B5A B10A B11A B6A -38.8(4) . . . . ?
B9A B10A B11A B6A -101.0(4) . . . . ?
B12A B10A B11A B6A -139.2(4) . . . . ?
B6A B10A B11A B12A 139.2(4) . . . . ?
B5A B10A B11A B12A 100.4(4) . . . . ?
B9A B10A B11A B12A 38.1(4) . . . . ?
B6A B10A B11A B7A 101.7(4) . . . . ?
B5A B10A B11A B7A 62.9(5) . . . . ?
B9A B10A B11A B7A 0.7(5) . . . . ?
B12A B10A B11A B7A -37.4(4) . . . . ?
B8A B7A B11A C2A 94.7(4) . . . . ?
B12A B7A B11A C2A 133.5(4) . . . . ?
Fe1 B7A B11A C2A 24.8(3) . . . . ?
C2A B7A B11A B6A -33.0(4) . . . . ?
B8A B7A B11A B6A 61.7(5) . . . . ?
B12A B7A B11A B6A 100.6(4) . . . . ?
Fe1 B7A B11A B6A -8.2(5) . . . . ?
C2A B7A B11A B12A -133.5(4) . . . . ?
B8A B7A B11A B12A -38.8(4) . . . . ?
Fe1 B7A B11A B12A -108.7(4) . . . . ?
C2A B7A B11A B10A -96.3(5) . . . . ?
B8A B7A B11A B10A -1.6(5) . . . . ?
B12A B7A B11A B10A 37.2(4) . . . . ?
Fe1 B7A B11A B10A -71.5(5) . . . . ?
C2A B11A B12A B9A 61.4(5) . . . . ?
B6A B11A B12A B9A -2.2(5) . . . . ?
B10A B11A B12A B9A -38.5(3) . . . . ?
B7A B11A B12A B9A 100.9(4) . . . . ?
C2A B11A B12A B10A 99.8(4) . . . . ?
B6A B11A B12A B10A 36.3(4) . . . . ?
B7A B11A B12A B10A 139.4(4) . . . . ?
C2A B11A B12A B8A -1.6(5) . . . . ?
B6A B11A B12A B8A -65.2(5) . . . . ?
B10A B11A B12A B8A -101.4(4) . . . . ?
B7A B11A B12A B8A 37.9(4) . . . . ?
C2A B11A B12A B7A -39.5(4) . . . . ?
B6A B11A B12A B7A -103.1(4) . . . . ?
B10A B11A B12A B7A -139.4(4) . . . . ?
B5A B9A B12A B11A 1.3(5) . . . . ?
B10A B9A B12A B11A 38.6(3) . . . . ?
B8A B9A B12A B11A -98.9(4) . . . . ?
B4A B9A B12A B11A -63.1(5) . . . . ?
B5A B9A B12A B10A -37.3(4) . . . . ?
B8A B9A B12A B10A -137.5(4) . . . . ?
B4A B9A B12A B10A -101.7(4) . . . . ?
B5A B9A B12A B8A 100.2(4) . . . . ?
B10A B9A B12A B8A 137.5(4) . . . . ?
B4A B9A B12A B8A 35.8(4) . . . . ?
B5A B9A B12A B7A 65.4(5) . . . . ?
B10A B9A B12A B7A 102.7(4) . . . . ?
B8A B9A B12A B7A -34.8(4) . . . . ?
B4A B9A B12A B7A 0.9(5) . . . . ?
B6A B10A B12A B11A -36.2(4) . . . . ?
B5A B10A B12A B11A -100.2(4) . . . . ?
B9A B10A B12A B11A -136.8(4) . . . . ?
B6A B10A B12A B9A 100.6(4) . . . . ?
B11A B10A B12A B9A 136.8(4) . . . . ?
B5A B10A B12A B9A 36.6(4) . . . . ?
B6A B10A B12A B8A 62.7(5) . . . . ?
B11A B10A B12A B8A 98.9(4) . . . . ?
B5A B10A B12A B8A -1.3(5) . . . . ?
B9A B10A B12A B8A -37.9(4) . . . . ?
B6A B10A B12A B7A 0.9(5) . . . . ?
B11A B10A B12A B7A 37.1(4) . . . . ?
B5A B10A B12A B7A -63.1(5) . . . . ?
B9A B10A B12A B7A -99.7(4) . . . . ?
O1A B8A B12A B11A -152.9(4) . . . . ?
B7A B8A B12A B11A -39.1(4) . . . . ?
B4A B8A B12A B11A 64.9(6) . . . . ?
B9A B8A B12A B11A 101.1(4) . . . . ?
Fe1 B8A B12A B11A -7.2(5) . . . . ?
O1A B8A B12A B9A 105.9(5) . . . . ?
B7A B8A B12A B9A -140.2(4) . . . . ?
B4A B8A B12A B9A -36.2(4) . . . . ?
Fe1 B8A B12A B9A -108.3(4) . . . . ?
O1A B8A B12A B10A 143.8(4) . . . . ?
B7A B8A B12A B10A -102.3(4) . . . . ?
B4A B8A B12A B10A 1.7(6) . . . . ?
B9A B8A B12A B10A 37.9(4) . . . . ?
Fe1 B8A B12A B10A -70.4(5) . . . . ?
O1A B8A B12A B7A -113.9(5) . . . . ?
B4A B8A B12A B7A 104.0(5) . . . . ?
B9A B8A B12A B7A 140.2(4) . . . . ?
Fe1 B8A B12A B7A 31.9(3) . . . . ?
C2A B7A B12A B11A 39.0(4) . . . . ?
B8A B7A B12A B11A 136.0(4) . . . . ?
Fe1 B7A B12A B11A 104.1(4) . . . . ?
C2A B7A B12A B9A -61.5(5) . . . . ?
B8A B7A B12A B9A 35.5(4) . . . . ?
B11A B7A B12A B9A -100.5(4) . . . . ?
Fe1 B7A B12A B9A 3.6(5) . . . . ?
C2A B7A B12A B10A 2.2(5) . . . . ?
B8A B7A B12A B10A 99.2(4) . . . . ?
B11A B7A B12A B10A -36.8(4) . . . . ?
Fe1 B7A B12A B10A 67.3(5) . . . . ?
C2A B7A B12A B8A -97.0(4) . . . . ?
B11A B7A B12A B8A -136.0(4) . . . . ?
Fe1 B7A B12A B8A -31.9(3) . . . . ?
